data_4325696
loop_
_publ_author_name
'Jin-Ping Zeng'
'Hang Cong'
'Kai Chen'
'Sai-Feng Xue'
'Yun-Qian Zhang'
'Qian-Jiang Zhu'
'Jing-Xin Liu'
'Zhu Tao'

_publ_section_title
;
 A Novel Strategy To Assemble Achiral Ligands to Chiral Helical
 Polyrotaxane Structures
;
_journal_name_full 'Inorganic Chemistry'
_journal_page_first 6521
_journal_page_last 6525
_journal_paper_doi 10.1021/ic200850r
_journal_volume 50
_journal_year 2011
_chemical_formula_sum 'C116 H170 Ag4 Cl2 N62 O51'
_chemical_formula_weight 3751.52
_chemical_name_systematic
; 
 ? 
;
_space_group_IT_number 2
_symmetry_cell_setting triclinic
_symmetry_space_group_name_Hall '-P 1'
_symmetry_space_group_name_H-M 'P -1'
_atom_sites_solution_hydrogens geom
_atom_sites_solution_primary direct
_atom_sites_solution_secondary difmap
_audit_creation_method SHELXL-97
_cell_angle_alpha 100.238(3)
_cell_angle_beta 96.555(3)
_cell_angle_gamma 100.003(3)
_cell_formula_units_Z 1
_cell_length_a 11.9276(9)
_cell_length_b 12.5672(10)
_cell_length_c 25.0317(19)
_cell_measurement_temperature 293(2)
_cell_volume 3595.3(5)
_computing_cell_refinement 'Bruker SMART'
_computing_data_collection 'Bruker SMART'
_computing_data_reduction 'Bruker SAINT'
_computing_molecular_graphics 'Bruker SHELXTL'
_computing_publication_material 'Bruker SHELXTL'
_computing_structure_refinement 'SHELXL-97 (Sheldrick, 1997)'
_computing_structure_solution 'SHELXS-97 (Sheldrick, 1990)'
_diffrn_ambient_temperature 293(2)
_diffrn_measured_fraction_theta_full 0.953
_diffrn_measured_fraction_theta_max 0.953
_diffrn_measurement_device_type 'Bruker Smart Apex CCD area detector'
_diffrn_measurement_method 'phi and omega scans'
_diffrn_radiation_monochromator graphite
_diffrn_radiation_source 'fine-focus sealed tube'
_diffrn_radiation_type MoK\a
_diffrn_radiation_wavelength 0.71073
_diffrn_reflns_av_R_equivalents 0.0303
_diffrn_reflns_av_sigmaI/netI 0.0349
_diffrn_reflns_limit_h_max 14
_diffrn_reflns_limit_h_min -12
_diffrn_reflns_limit_k_max 14
_diffrn_reflns_limit_k_min -15
_diffrn_reflns_limit_l_max 30
_diffrn_reflns_limit_l_min -30
_diffrn_reflns_number 39430
_diffrn_reflns_theta_full 26.00
_diffrn_reflns_theta_max 26.00
_diffrn_reflns_theta_min 1.67
_diffrn_standards_decay_% none
_exptl_absorpt_coefficient_mu 0.687
_exptl_absorpt_correction_T_max 0.8691
_exptl_absorpt_correction_T_min 0.7949
_exptl_absorpt_correction_type multi-scan
_exptl_absorpt_process_details 'SADABS; Bruker, 2000'
_exptl_crystal_colour colorless
_exptl_crystal_density_diffrn 1.733
_exptl_crystal_description block
_exptl_crystal_F_000 1930
_exptl_crystal_size_max 0.35
_exptl_crystal_size_mid 0.29
_exptl_crystal_size_min 0.21
_refine_diff_density_max 1.640
_refine_diff_density_min -2.064
_refine_diff_density_rms 0.262
_refine_ls_extinction_method none
_refine_ls_goodness_of_fit_ref 1.168
_refine_ls_hydrogen_treatment constr
_refine_ls_matrix_type full
_refine_ls_number_parameters 1045
_refine_ls_number_reflns 13473
_refine_ls_number_restraints 19
_refine_ls_restrained_S_all 1.176
_refine_ls_R_factor_all 0.1332
_refine_ls_R_factor_gt 0.1249
_refine_ls_shift/su_max 0.043
_refine_ls_shift/su_mean 0.001
_refine_ls_structure_factor_coef Fsqd
_refine_ls_weighting_details 'calc w=1/[\s^2^(Fo^2^)+(0.2200P)^2^+24.0600P] where P=(Fo^2^+2Fc^2^)/3'
_refine_ls_weighting_scheme calc
_refine_ls_wR_factor_gt 0.3445
_refine_ls_wR_factor_ref 0.3560
_reflns_number_gt 11953
_reflns_number_total 13473
_reflns_threshold_expression >2sigma(I)
_cod_data_source_file ic200850r_si_002.cif
_cod_data_source_block p
_cod_database_code 4325696

loop_
_symmetry_equiv_pos_as_xyz
'x, y, z'
'-x, -y, -z'

loop_
_atom_site_label
_atom_site_type_symbol
_atom_site_fract_x
_atom_site_fract_y
_atom_site_fract_z
_atom_site_U_iso_or_equiv
_atom_site_adp_type
_atom_site_occupancy
_atom_site_symmetry_multiplicity
_atom_site_calc_flag
_atom_site_refinement_flags
Ag1 Ag 0.36187(5) 0.43606(5) 0.30924(3) 0.0314(2) Uani 1 1 d .
Ag2 Ag 1.10579(9) -0.10809(8) 0.17957(5) 0.0663(3) Uani 1 1 d .
O1W O 1.2440(6) 0.0539(6) 0.1842(3) 0.0444(16) Uani 1 1 d .
H1WA H 1.2173 0.0977 0.1662 0.053 Uiso 1 1 d R
H1WB H 1.3048 0.0392 0.1724 0.053 Uiso 1 1 d R
Cl1 Cl 1.0078(19) -0.1712(12) 0.4013(8) 0.167(6) Uani 0.50 1 d P
Cl1' Cl 1.0793(11) -0.0504(10) 0.4213(5) 0.113(3) Uani 0.50 1 d P
O3W O 0.8995(11) -0.3448(13) 0.0019(5) 0.103(4) Uani 1 1 d .
O4W O 0.836(2) -0.1377(13) 0.4343(6) 0.156(8) Uani 1 1 d .
O19 O 0.5221(14) 0.7680(10) 0.4140(5) 0.123(3) Uani 1 1 d D
O20 O 0.5316(13) 0.6728(12) 0.3358(5) 0.123(3) Uani 1 1 d D
O21 O 0.3976(12) 0.6196(11) 0.3824(6) 0.123(3) Uani 1 1 d D
N31 N 0.4870(13) 0.6814(11) 0.3787(6) 0.123(3) Uani 1 1 d D
O13 O 1.2112(12) -0.2413(12) 0.3255(6) 0.100(2) Uani 1 1 d .
O14 O 1.1352(12) -0.0906(12) 0.3194(6) 0.100(2) Uani 1 1 d .
O15 O 1.2004(12) -0.1850(12) 0.2465(6) 0.100(2) Uani 1 1 d .
N29 N 1.1913(15) -0.1678(15) 0.2963(7) 0.100(2) Uani 1 1 d .
O16 O 1.2054(8) -0.2293(6) 0.0924(3) 0.058(2) Uani 1 1 d .
O17 O 1.0644(6) -0.2944(6) 0.1312(3) 0.0425(15) Uani 1 1 d .
O18 O 1.1260(10) -0.3959(8) 0.0615(4) 0.076(3) Uani 1 1 d .
N30 N 1.1243(11) -0.2979(9) 0.0941(3) 0.069(4) Uani 1 1 d .
C1 C 0.9008(6) -0.0375(7) 0.0799(3) 0.0225(15) Uani 1 1 d .
C2 C 0.7097(6) -0.1106(6) 0.0355(3) 0.0212(14) Uani 1 1 d .
C3 C 0.7594(6) -0.0006(6) 0.0157(3) 0.0174(13) Uani 1 1 d .
C4 C 0.5967(6) 0.0218(6) 0.0582(3) 0.0180(13) Uani 1 1 d .
C5 C 0.9623(6) 0.1249(7) 0.0402(3) 0.0229(15) Uani 1 1 d .
H5A H 1.0388 0.1113 0.0502 0.027 Uiso 1 1 calc R
H5B H 0.9554 0.1330 0.0022 0.027 Uiso 1 1 calc R
C6 C 0.6819(6) 0.1826(6) 0.0249(3) 0.0154(12) Uani 1 1 d .
H6A H 0.6990 0.1832 -0.0120 0.018 Uiso 1 1 calc R
H6B H 0.6045 0.1959 0.0261 0.018 Uiso 1 1 calc R
C7 C 1.0360(6) 0.2833(7) 0.1183(3) 0.0218(15) Uani 1 1 d .
C8 C 0.8813(6) 0.2993(6) 0.0552(3) 0.0197(14) Uani 1 1 d .
H8 H 0.8886 0.3070 0.0174 0.024 Uiso 1 1 calc R
C9 C 0.9244(6) 0.4099(6) 0.0961(3) 0.0186(14) Uani 1 1 d .
H9 H 0.9585 0.4679 0.0779 0.022 Uiso 1 1 calc R
C10 C 0.7273(6) 0.3539(5) 0.0958(3) 0.0153(13) Uani 1 1 d .
C11 C 1.0839(6) 0.4682(7) 0.1778(3) 0.0275(17) Uani 1 1 d .
H11A H 1.1518 0.4411 0.1899 0.033 Uiso 1 1 calc R
H11B H 1.1090 0.5321 0.1622 0.033 Uiso 1 1 calc R
C12 C 0.8158(6) 0.5451(6) 0.1441(3) 0.0250(16) Uani 1 1 d .
H12A H 0.7370 0.5549 0.1364 0.030 Uiso 1 1 calc R
H12B H 0.8643 0.5984 0.1287 0.030 Uiso 1 1 calc R
C13 C 1.0608(6) 0.4762(6) 0.2747(3) 0.0189(14) Uani 1 1 d .
C14 C 0.9685(6) 0.5926(6) 0.2313(4) 0.0257(16) Uani 1 1 d .
H14 H 1.0122 0.6586 0.2220 0.031 Uiso 1 1 calc R
C15 C 0.9536(7) 0.6129(5) 0.2932(3) 0.0255(16) Uani 1 1 d .
H15 H 0.9868 0.6890 0.3121 0.031 Uiso 1 1 calc R
C16 C 0.7726(7) 0.5635(6) 0.2389(3) 0.0272(17) Uani 1 1 d .
C17 C 1.0461(6) 0.5417(6) 0.3718(3) 0.0252(15) Uani 1 1 d .
H17A H 1.0550 0.6178 0.3906 0.030 Uiso 1 1 calc R
H17B H 1.1205 0.5208 0.3775 0.030 Uiso 1 1 calc R
C18 C 0.7729(7) 0.5933(6) 0.3385(4) 0.0305(18) Uani 1 1 d .
H18A H 0.6937 0.5989 0.3279 0.037 Uiso 1 1 calc R
H18B H 0.8100 0.6604 0.3646 0.037 Uiso 1 1 calc R
C19 C 0.9786(6) 0.3683(6) 0.4021(3) 0.0198(14) Uani 1 1 d .
C20 C 0.8569(6) 0.4981(6) 0.4128(3) 0.0244(16) Uani 1 1 d .
C21 C 0.8013(6) 0.3881(7) 0.4320(3) 0.0254(16) Uani 1 1 d .
C22 C 0.6801(7) 0.4145(7) 0.3561(3) 0.0275(17) Uani 1 1 d .
C23 C 0.8851(6) 0.2118(6) 0.4361(3) 0.0215(14) Uani 1 1 d .
H23A H 0.8587 0.2126 0.4714 0.026 Uiso 1 1 calc R
H23B H 0.9635 0.1996 0.4401 0.026 Uiso 1 1 calc R
C24 C 0.6039(6) 0.2559(7) 0.3962(3) 0.0298(18) Uani 1 1 d .
H24A H 0.6004 0.2528 0.4344 0.036 Uiso 1 1 calc R
H24B H 0.5300 0.2674 0.3803 0.036 Uiso 1 1 calc R
C25 C 0.8553(6) 0.0442(5) 0.3610(3) 0.0160(13) Uani 1 1 d .
C26 C 0.6892(6) 0.0861(7) 0.3952(3) 0.0240(15) Uani 1 1 d .
H26 H 0.6699 0.0819 0.4319 0.029 Uiso 1 1 calc R
C27 C 0.6598(6) -0.0278(7) 0.3563(3) 0.0255(16) Uani 1 1 d .
H27 H 0.6390 -0.0874 0.3761 0.031 Uiso 1 1 calc R
C28 C 0.5399(7) 0.0873(7) 0.3266(3) 0.0299(18) Uani 1 1 d .
C29 C 0.7826(7) -0.1417(6) 0.3038(3) 0.0249(15) Uani 1 1 d .
H29A H 0.8638 -0.1439 0.3102 0.030 Uiso 1 1 calc R
H29B H 0.7414 -0.1996 0.3193 0.030 Uiso 1 1 calc R
C30 C 0.4959(6) -0.1082(7) 0.2767(3) 0.0263(16) Uani 1 1 d .
H30A H 0.4215 -0.0901 0.2667 0.032 Uiso 1 1 calc R
H30B H 0.4828 -0.1737 0.2924 0.032 Uiso 1 1 calc R
C31 C 0.8199(6) -0.1626(5) 0.2090(3) 0.0179(13) Uani 1 1 d .
C32 C 0.6268(6) -0.2089(5) 0.2206(3) 0.0166(13) Uani 1 1 d .
H32 H 0.5972 -0.2782 0.2316 0.020 Uiso 1 1 calc R
C33 C 0.6347(6) -0.2276(5) 0.1588(3) 0.0172(13) Uani 1 1 d .
H33 H 0.6051 -0.3048 0.1406 0.021 Uiso 1 1 calc R
C34 C 0.5089(6) -0.1074(5) 0.1795(3) 0.0187(13) Uani 1 1 d .
C35 C 0.8059(7) -0.2077(7) 0.1058(3) 0.0256(16) Uani 1 1 d .
H35A H 0.8852 -0.2157 0.1136 0.031 Uiso 1 1 calc R
H35B H 0.7636 -0.2746 0.0810 0.031 Uiso 1 1 calc R
C36 C 0.5296(6) -0.1564(6) 0.0819(3) 0.0196(14) Uani 1 1 d .
H36A H 0.4553 -0.1349 0.0779 0.023 Uiso 1 1 calc R
H36B H 0.5195 -0.2315 0.0615 0.023 Uiso 1 1 calc R
C37 C 0.6812(8) -0.2140(7) -0.0093(3) 0.0311(17) Uani 1 1 d .
H37A H 0.7503 -0.2280 -0.0230 0.047 Uiso 1 1 calc R
H37B H 0.6275 -0.2039 -0.0388 0.047 Uiso 1 1 calc R
H37C H 0.6476 -0.2756 0.0054 0.047 Uiso 1 1 calc R
C38 C 0.7554(6) -0.0106(7) -0.0461(3) 0.0219(14) Uani 1 1 d .
H38A H 0.6768 -0.0302 -0.0637 0.033 Uiso 1 1 calc R
H38B H 0.7962 -0.0666 -0.0599 0.033 Uiso 1 1 calc R
H38C H 0.7909 0.0587 -0.0536 0.033 Uiso 1 1 calc R
C39 C 0.8777(7) 0.6045(7) 0.4561(4) 0.0343(19) Uani 1 1 d .
H39A H 0.9333 0.6006 0.4862 0.051 Uiso 1 1 calc R
H39B H 0.8067 0.6139 0.4692 0.051 Uiso 1 1 calc R
H39C H 0.9060 0.6661 0.4401 0.051 Uiso 1 1 calc R
C40 C 0.7802(7) 0.4031(8) 0.4915(3) 0.036(2) Uani 1 1 d .
H40A H 0.8524 0.4291 0.5154 0.054 Uiso 1 1 calc R
H40B H 0.7434 0.3338 0.4984 0.054 Uiso 1 1 calc R
H40C H 0.7316 0.4559 0.4980 0.054 Uiso 1 1 calc R
N1 N 0.8024(6) -0.1145(6) 0.0786(3) 0.0269(14) Uani 1 1 d .
N2 N 0.8781(5) 0.0283(6) 0.0440(2) 0.0224(13) Uani 1 1 d .
N3 N 0.6084(5) -0.0855(5) 0.0573(3) 0.0232(13) Uani 1 1 d .
N4 N 0.6866(5) 0.0748(5) 0.0372(2) 0.0168(11) Uani 1 1 d .
N5 N 0.9525(5) 0.2269(6) 0.0735(2) 0.0229(13) Uani 1 1 d .
N6 N 1.0103(5) 0.3835(5) 0.1354(2) 0.0208(12) Uani 1 1 d .
N7 N 0.7612(5) 0.2697(5) 0.0625(2) 0.0175(11) Uani 1 1 d .
N8 N 0.8236(5) 0.4340(5) 0.1174(2) 0.0203(12) Uani 1 1 d .
N9 N 1.0301(5) 0.5021(5) 0.2244(3) 0.0222(13) Uani 1 1 d .
N10 N 1.0133(5) 0.5349(5) 0.3138(3) 0.0213(13) Uani 1 1 d .
N11 N 0.8508(5) 0.5670(5) 0.2035(3) 0.0270(14) Uani 1 1 d .
N12 N 0.8289(5) 0.5871(5) 0.2912(3) 0.0278(15) Uani 1 1 d .
N13 N 0.9645(5) 0.4722(5) 0.3969(2) 0.0224(13) Uani 1 1 d .
N14 N 0.8859(5) 0.3180(5) 0.4223(3) 0.0217(13) Uani 1 1 d .
N15 N 0.7730(6) 0.5000(5) 0.3661(3) 0.0286(15) Uani 1 1 d .
N16 N 0.6921(5) 0.3494(6) 0.3936(3) 0.0273(14) Uani 1 1 d .
N17 N 0.8130(5) 0.1192(5) 0.3961(2) 0.0205(12) Uani 1 1 d .
N18 N 0.7657(5) -0.0353(5) 0.3327(2) 0.0211(12) Uani 1 1 d .
N19 N 0.6222(5) 0.1521(6) 0.3683(3) 0.0287(15) Uani 1 1 d .
N20 N 0.5642(6) -0.0188(6) 0.3178(3) 0.0324(16) Uani 1 1 d .
N21 N 0.7449(5) -0.1641(5) 0.2459(3) 0.0237(13) Uani 1 1 d .
N22 N 0.7567(5) -0.1947(5) 0.1568(2) 0.0212(12) Uani 1 1 d .
N23 N 0.5477(5) -0.1328(5) 0.2276(2) 0.0191(12) Uani 1 1 d .
N24 N 0.5643(5) -0.1552(5) 0.1390(2) 0.0164(11) Uani 1 1 d .
O1 O 0.9933(5) -0.0297(5) 0.1083(2) 0.0337(13) Uani 1 1 d .
O6 O 1.1157(4) 0.2446(5) 0.1373(2) 0.0278(12) Uani 1 1 d .
O3 O 1.1242(4) 0.4103(4) 0.2824(2) 0.0188(10) Uani 1 1 d .
O4 O 1.0621(4) 0.3282(4) 0.3921(2) 0.0219(10) Uani 1 1 d .
O5 O 0.9581(4) 0.0503(4) 0.3565(2) 0.0193(10) Uani 1 1 d .
O2 O 0.9247(5) -0.1385(4) 0.2192(2) 0.0268(11) Uani 1 1 d .
O7 O 0.5157(4) 0.0636(4) 0.0732(2) 0.0226(10) Uani 1 1 d .
O8 O 0.6292(4) 0.3563(4) 0.1050(2) 0.0196(10) Uani 1 1 d .
O9 O 0.6669(5) 0.5434(5) 0.2249(3) 0.0317(13) Uani 1 1 d .
O10 O 0.5969(5) 0.4010(5) 0.3200(2) 0.0320(13) Uani 1 1 d .
O11 O 0.4615(5) 0.1188(5) 0.3018(2) 0.0356(14) Uani 1 1 d .
O12 O 0.4364(4) -0.0505(4) 0.1723(2) 0.0254(11) Uani 1 1 d .
C41 C 0.3470(6) 0.6018(6) 0.2343(3) 0.0256(16) Uani 1 1 d .
H41 H 0.3354 0.6419 0.2675 0.031 Uiso 1 1 calc R
C42 C 0.3415(6) 0.6491(6) 0.1879(4) 0.0293(17) Uani 1 1 d .
H42 H 0.3240 0.7189 0.1898 0.035 Uiso 1 1 calc R
C43 C 0.3624(8) 0.5906(7) 0.1390(4) 0.036(2) Uani 1 1 d .
H43 H 0.3599 0.6206 0.1076 0.044 Uiso 1 1 calc R
C44 C 0.3870(8) 0.4870(7) 0.1378(4) 0.0329(18) Uani 1 1 d .
H44 H 0.4031 0.4468 0.1056 0.040 Uiso 1 1 calc R
C45 C 0.3877(6) 0.4430(6) 0.1849(3) 0.0214(14) Uani 1 1 d .
C46 C 0.4089(6) 0.3270(6) 0.1836(3) 0.0232(15) Uani 1 1 d .
H46A H 0.3632 0.2925 0.2078 0.028 Uiso 1 1 calc R
H46B H 0.3850 0.2835 0.1467 0.028 Uiso 1 1 calc R
C47 C 0.5553(8) 0.2137(8) 0.1996(4) 0.039(2) Uani 1 1 d .
H47A H 0.5235 0.1665 0.1642 0.046 Uiso 1 1 calc R
H47B H 0.5209 0.1818 0.2279 0.046 Uiso 1 1 calc R
C48 C 0.6878(9) 0.2275(10) 0.2100(5) 0.049(2) Uani 1 1 d .
H48A H 0.7224 0.2742 0.1869 0.058 Uiso 1 1 calc R
H48B H 0.7170 0.2620 0.2480 0.058 Uiso 1 1 calc R
C49 C 0.7182(11) 0.1160(11) 0.1971(5) 0.057(3) Uani 1 1 d .
H49A H 0.6746 0.0765 0.1620 0.069 Uiso 1 1 calc R
H49B H 0.6947 0.0751 0.2248 0.069 Uiso 1 1 calc R
C50 C 0.8458(10) 0.1184(10) 0.1949(4) 0.049(2) Uani 1 1 d .
H50A H 0.8557 0.0438 0.1815 0.059 Uiso 1 1 calc R
H50B H 0.8697 0.1621 0.1684 0.059 Uiso 1 1 calc R
C51 C 0.9183(8) 0.1607(11) 0.2445(5) 0.052(3) Uani 1 1 d .
H51A H 0.8830 0.1309 0.2732 0.063 Uiso 1 1 calc R
H51B H 0.9241 0.2400 0.2530 0.063 Uiso 1 1 calc R
C52 C 1.0396(7) 0.1371(7) 0.2465(3) 0.0283(16) Uani 1 1 d .
H52A H 1.0364 0.0581 0.2400 0.034 Uiso 1 1 calc R
H52B H 1.0772 0.1665 0.2184 0.034 Uiso 1 1 calc R
C53 C 1.2282(6) 0.1772(6) 0.3085(3) 0.0194(14) Uani 1 1 d .
H53A H 1.2317 0.0995 0.3022 0.023 Uiso 1 1 calc R
H53B H 1.2681 0.2103 0.2820 0.023 Uiso 1 1 calc R
C54 C 1.2843(6) 0.2324(7) 0.3654(3) 0.0241(15) Uani 1 1 d .
C55 C 1.2827(8) 0.1738(8) 0.4067(4) 0.0363(19) Uani 1 1 d .
H55 H 1.2504 0.0989 0.3993 0.044 Uiso 1 1 calc R
C56 C 1.3308(10) 0.2293(10) 0.4606(4) 0.049(3) Uani 1 1 d .
H56 H 1.3284 0.1920 0.4895 0.059 Uiso 1 1 calc R
C57 C 1.3813(8) 0.3389(10) 0.4701(4) 0.045(2) Uani 1 1 d .
H57 H 1.4146 0.3772 0.5052 0.054 Uiso 1 1 calc R
C58 C 1.3813(7) 0.3918(8) 0.4250(3) 0.0336(19) Uani 1 1 d .
H58 H 1.4154 0.4662 0.4312 0.040 Uiso 1 1 calc R
N25 N 0.3691(5) 0.4986(5) 0.2322(3) 0.0200(12) Uani 1 1 d .
N26 N 1.3350(5) 0.3409(5) 0.3741(3) 0.0249(13) Uani 1 1 d .
N27 N 0.5335(5) 0.3291(5) 0.2012(3) 0.0232(13) Uani 1 1 d .
H27A H 0.5555 0.3692 0.2355 0.028 Uiso 1 1 calc R
H27B H 0.5758 0.3615 0.1788 0.028 Uiso 1 1 calc R
N28 N 1.1049(5) 0.1903(5) 0.3018(2) 0.0197(12) Uani 1 1 d .
H28A H 1.0696 0.1610 0.3273 0.024 Uiso 1 1 calc R
H28B H 1.1031 0.2627 0.3080 0.024 Uiso 1 1 calc R
O6W O 1.4954(12) 0.4340(9) -0.0312(6) 0.038(3) Uani 0.50 1 d PU
O5W O 1.4317(14) 0.4952(12) -0.0132(6) 0.051(4) Uani 0.50 1 d P
O2W O 1.2930(19) 0.4940(16) -0.0134(7) 0.077(5) Uani 0.50 1 d PU

loop_
_atom_site_aniso_label
_atom_site_aniso_U_11
_atom_site_aniso_U_22
_atom_site_aniso_U_33
_atom_site_aniso_U_23
_atom_site_aniso_U_13
_atom_site_aniso_U_12
Ag1 0.0226(4) 0.0302(4) 0.0425(4) 0.0064(3) 0.0125(3) 0.0044(2)
Ag2 0.0539(6) 0.0574(6) 0.0836(7) 0.0043(5) 0.0100(5) 0.0106(4)
O1W 0.040(4) 0.056(4) 0.037(3) -0.004(3) 0.012(3) 0.019(3)
Cl1 0.224(19) 0.093(8) 0.171(14) 0.006(8) 0.030(13) 0.016(10)
Cl1' 0.121(8) 0.101(7) 0.109(7) 0.022(6) 0.001(6) 0.008(6)
O3W 0.103(9) 0.155(12) 0.092(8) 0.056(8) 0.049(7) 0.081(9)
O4W 0.29(3) 0.108(11) 0.083(9) 0.055(8) 0.020(12) 0.044(13)
O19 0.149(8) 0.098(5) 0.102(5) -0.008(4) -0.017(5) 0.027(5)
O20 0.149(8) 0.098(5) 0.102(5) -0.008(4) -0.017(5) 0.027(5)
O21 0.149(8) 0.098(5) 0.102(5) -0.008(4) -0.017(5) 0.027(5)
N31 0.149(8) 0.098(5) 0.102(5) -0.008(4) -0.017(5) 0.027(5)
O13 0.093(4) 0.114(5) 0.099(5) 0.012(4) 0.021(4) 0.041(4)
O14 0.093(4) 0.114(5) 0.099(5) 0.012(4) 0.021(4) 0.041(4)
O15 0.093(4) 0.114(5) 0.099(5) 0.012(4) 0.021(4) 0.041(4)
N29 0.093(4) 0.114(5) 0.099(5) 0.012(4) 0.021(4) 0.041(4)
O16 0.082(6) 0.039(4) 0.063(5) 0.024(3) 0.039(4) 0.007(4)
O17 0.039(4) 0.038(4) 0.057(4) 0.016(3) 0.020(3) 0.011(3)
O18 0.099(8) 0.055(5) 0.071(6) 0.000(4) 0.033(5) 0.009(5)
N30 0.104(9) 0.058(6) 0.025(4) 0.012(4) 0.004(5) -0.043(6)
C1 0.014(3) 0.042(4) 0.022(3) 0.019(3) 0.007(3) 0.017(3)
C2 0.021(4) 0.025(4) 0.022(3) 0.009(3) 0.006(3) 0.011(3)
C3 0.009(3) 0.030(4) 0.018(3) 0.009(3) 0.006(2) 0.007(3)
C4 0.013(3) 0.027(4) 0.019(3) 0.008(3) 0.005(3) 0.010(3)
C5 0.013(3) 0.036(4) 0.024(3) 0.011(3) 0.003(3) 0.010(3)
C6 0.011(3) 0.022(3) 0.015(3) 0.009(2) 0.001(2) 0.006(2)
C7 0.011(3) 0.036(4) 0.021(3) 0.015(3) 0.003(3) 0.002(3)
C8 0.005(3) 0.037(4) 0.020(3) 0.014(3) 0.004(2) 0.004(3)
C9 0.011(3) 0.025(3) 0.019(3) 0.013(3) -0.003(2) -0.003(3)
C10 0.013(3) 0.016(3) 0.020(3) 0.011(2) 0.003(2) 0.004(2)
C11 0.010(3) 0.041(4) 0.031(4) 0.021(3) -0.006(3) -0.004(3)
C12 0.018(4) 0.015(3) 0.039(4) 0.013(3) -0.010(3) -0.001(3)
C13 0.014(3) 0.017(3) 0.027(3) 0.011(3) 0.001(3) 0.000(2)
C14 0.010(3) 0.012(3) 0.048(5) 0.008(3) -0.014(3) -0.006(2)
C15 0.021(4) 0.005(3) 0.044(4) -0.001(3) -0.011(3) 0.002(3)
C16 0.030(4) 0.009(3) 0.036(4) -0.007(3) -0.012(3) 0.008(3)
C17 0.012(3) 0.028(4) 0.029(4) -0.003(3) -0.008(3) 0.004(3)
C18 0.020(4) 0.019(4) 0.044(5) -0.015(3) -0.012(3) 0.013(3)
C19 0.014(3) 0.029(4) 0.013(3) -0.005(3) -0.005(2) 0.007(3)
C20 0.011(3) 0.028(4) 0.025(4) -0.016(3) -0.006(3) 0.007(3)
C21 0.014(3) 0.036(4) 0.018(3) -0.013(3) -0.005(3) 0.008(3)
C22 0.020(4) 0.029(4) 0.029(4) -0.014(3) -0.001(3) 0.017(3)
C23 0.021(4) 0.028(4) 0.011(3) -0.007(3) -0.004(3) 0.009(3)
C24 0.010(3) 0.037(4) 0.035(4) -0.015(3) 0.003(3) 0.006(3)
C25 0.016(3) 0.018(3) 0.015(3) 0.004(2) 0.002(2) 0.005(2)
C26 0.007(3) 0.037(4) 0.021(3) -0.008(3) 0.002(3) 0.001(3)
C27 0.013(3) 0.031(4) 0.027(4) -0.007(3) 0.004(3) 0.001(3)
C28 0.017(4) 0.039(4) 0.027(4) -0.012(3) 0.005(3) 0.006(3)
C29 0.023(4) 0.024(4) 0.025(4) -0.003(3) -0.004(3) 0.010(3)
C30 0.012(3) 0.036(4) 0.023(4) -0.007(3) 0.007(3) -0.006(3)
C31 0.017(4) 0.008(3) 0.030(4) 0.004(2) 0.007(3) 0.004(2)
C32 0.018(3) 0.009(3) 0.017(3) -0.001(2) 0.000(3) -0.006(2)
C33 0.020(3) 0.008(3) 0.022(3) 0.001(2) 0.001(3) 0.002(2)
C34 0.015(3) 0.012(3) 0.026(3) 0.000(3) 0.005(3) -0.003(2)
C35 0.030(4) 0.031(4) 0.029(4) 0.015(3) 0.019(3) 0.025(3)
C36 0.018(3) 0.021(3) 0.020(3) 0.006(3) 0.004(3) 0.003(3)
C37 0.039(5) 0.031(4) 0.026(4) 0.007(3) 0.011(3) 0.011(3)
C38 0.013(3) 0.036(4) 0.020(3) 0.008(3) 0.007(3) 0.008(3)
C39 0.026(4) 0.028(4) 0.037(4) -0.022(3) 0.001(3) 0.004(3)
C40 0.025(4) 0.056(6) 0.020(4) -0.015(3) 0.003(3) 0.017(4)
N1 0.026(3) 0.037(4) 0.031(3) 0.021(3) 0.016(3) 0.021(3)
N2 0.011(3) 0.039(4) 0.023(3) 0.016(3) 0.005(2) 0.009(3)
N3 0.020(3) 0.026(3) 0.030(3) 0.013(3) 0.014(3) 0.007(2)
N4 0.012(3) 0.019(3) 0.022(3) 0.007(2) 0.005(2) 0.006(2)
N5 0.008(3) 0.045(4) 0.020(3) 0.014(3) 0.000(2) 0.010(3)
N6 0.009(3) 0.037(3) 0.018(3) 0.015(2) -0.001(2) 0.001(2)
N7 0.010(3) 0.025(3) 0.021(3) 0.009(2) 0.006(2) 0.006(2)
N8 0.015(3) 0.021(3) 0.023(3) 0.008(2) -0.005(2) 0.001(2)
N9 0.012(3) 0.025(3) 0.029(3) 0.015(3) -0.005(2) -0.001(2)
N10 0.018(3) 0.014(3) 0.027(3) -0.005(2) -0.008(2) 0.006(2)
N11 0.014(3) 0.018(3) 0.042(4) -0.003(3) -0.013(3) 0.002(2)
N12 0.014(3) 0.014(3) 0.048(4) -0.006(3) -0.011(3) 0.004(2)
N13 0.017(3) 0.026(3) 0.022(3) -0.005(2) -0.003(2) 0.013(2)
N14 0.011(3) 0.026(3) 0.024(3) -0.007(2) 0.000(2) 0.006(2)
N15 0.018(3) 0.025(3) 0.035(4) -0.011(3) -0.010(3) 0.009(3)
N16 0.010(3) 0.039(4) 0.027(3) -0.010(3) -0.002(2) 0.005(3)
N17 0.006(3) 0.027(3) 0.022(3) -0.008(2) 0.002(2) 0.001(2)
N18 0.013(3) 0.029(3) 0.016(3) -0.007(2) 0.002(2) 0.002(2)
N19 0.012(3) 0.037(4) 0.027(3) -0.016(3) -0.003(2) 0.004(3)
N20 0.014(3) 0.044(4) 0.030(3) -0.013(3) 0.000(3) 0.001(3)
N21 0.016(3) 0.028(3) 0.020(3) -0.007(2) 0.001(2) 0.000(2)
N22 0.024(3) 0.028(3) 0.017(3) 0.006(2) 0.006(2) 0.012(2)
N23 0.014(3) 0.020(3) 0.019(3) -0.001(2) 0.004(2) -0.003(2)
N24 0.014(3) 0.017(3) 0.019(3) 0.006(2) 0.000(2) 0.005(2)
O1 0.023(3) 0.052(4) 0.037(3) 0.024(3) 0.013(2) 0.018(3)
O6 0.011(2) 0.051(3) 0.024(3) 0.016(2) -0.004(2) 0.009(2)
O3 0.014(2) 0.022(2) 0.024(2) 0.0101(19) 0.0023(19) 0.0052(19)
O4 0.018(3) 0.026(3) 0.022(2) -0.001(2) 0.0014(19) 0.013(2)
O5 0.014(2) 0.024(2) 0.020(2) 0.0037(19) 0.0020(18) 0.0065(19)
O2 0.022(3) 0.021(3) 0.035(3) 0.000(2) 0.003(2) 0.004(2)
O7 0.013(2) 0.027(3) 0.031(3) 0.008(2) 0.011(2) 0.009(2)
O8 0.011(2) 0.015(2) 0.032(3) 0.0058(19) 0.002(2) 0.0021(18)
O9 0.016(3) 0.024(3) 0.046(3) -0.011(2) -0.013(2) 0.008(2)
O10 0.016(3) 0.038(3) 0.032(3) -0.015(2) -0.008(2) 0.010(2)
O11 0.011(3) 0.053(4) 0.035(3) -0.014(3) -0.002(2) 0.014(2)
O12 0.014(2) 0.021(3) 0.039(3) 0.001(2) 0.004(2) 0.002(2)
C41 0.010(3) 0.020(4) 0.039(4) -0.008(3) -0.005(3) 0.003(3)
C42 0.011(3) 0.016(3) 0.059(5) 0.007(3) 0.009(3) -0.005(3)
C43 0.037(5) 0.025(4) 0.046(5) 0.010(4) 0.013(4) -0.006(3)
C44 0.032(4) 0.025(4) 0.045(5) 0.008(3) 0.021(4) 0.001(3)
C45 0.011(3) 0.016(3) 0.034(4) -0.003(3) 0.006(3) 0.001(2)
C46 0.014(3) 0.022(4) 0.032(4) 0.001(3) 0.002(3) 0.002(3)
C47 0.028(4) 0.038(5) 0.042(5) -0.017(4) -0.011(4) 0.024(4)
C48 0.033(5) 0.061(7) 0.055(6) 0.012(5) 0.002(4) 0.019(5)
C49 0.053(7) 0.060(7) 0.060(7) 0.012(5) 0.002(5) 0.017(5)
C50 0.047(6) 0.057(6) 0.045(5) 0.009(5) 0.001(5) 0.023(5)
C51 0.026(5) 0.095(9) 0.056(6) 0.047(6) 0.016(4) 0.029(5)
C52 0.018(4) 0.032(4) 0.034(4) 0.012(3) -0.002(3) 0.002(3)
C53 0.011(3) 0.021(3) 0.024(3) -0.001(3) 0.004(3) 0.002(3)
C54 0.013(3) 0.039(4) 0.020(3) 0.000(3) 0.006(3) 0.006(3)
C55 0.038(5) 0.039(5) 0.027(4) 0.003(3) 0.003(3) 0.001(4)
C56 0.047(6) 0.073(7) 0.023(4) 0.006(4) 0.003(4) 0.004(5)
C57 0.032(5) 0.069(7) 0.026(4) -0.015(4) 0.012(4) 0.011(4)
C58 0.023(4) 0.040(5) 0.029(4) -0.016(3) 0.002(3) 0.005(3)
N25 0.007(3) 0.016(3) 0.033(3) 0.001(2) -0.002(2) -0.001(2)
N26 0.016(3) 0.027(3) 0.030(3) -0.005(3) 0.006(2) 0.008(2)
N27 0.008(3) 0.029(3) 0.027(3) -0.008(2) 0.003(2) 0.003(2)
N28 0.014(3) 0.022(3) 0.023(3) 0.002(2) 0.005(2) 0.005(2)
O6W 0.046(6) 0.012(4) 0.056(6) -0.001(4) 0.033(5) -0.003(4)
O5W 0.052(9) 0.039(7) 0.058(9) 0.013(6) 0.016(7) -0.011(6)
O2W 0.100(9) 0.067(8) 0.060(7) 0.046(7) -0.022(7) -0.010(7)

loop_
_atom_type_symbol
_atom_type_description
_atom_type_scat_dispersion_real
_atom_type_scat_dispersion_imag
_atom_type_scat_source
C C 0.0033 0.0016 'International Tables Vol C Tables 4.2.6.8 and 6.1.1.4'
H H 0.0000 0.0000 'International Tables Vol C Tables 4.2.6.8 and 6.1.1.4'
N N 0.0061 0.0033 'International Tables Vol C Tables 4.2.6.8 and 6.1.1.4'
O O 0.0106 0.0060 'International Tables Vol C Tables 4.2.6.8 and 6.1.1.4'
Ag Ag -0.8971 1.1015 'International Tables Vol C Tables 4.2.6.8 and 6.1.1.4'
Cl Cl 0.1484 0.1585 'International Tables Vol C Tables 4.2.6.8 and 6.1.1.4'

loop_
_geom_angle_atom_site_label_1
_geom_angle_atom_site_label_2
_geom_angle_atom_site_label_3
_geom_angle
_geom_angle_site_symmetry_1
_geom_angle_site_symmetry_3
N26 Ag1 N25 167.7(2) 1_455 .
O15 Ag2 O1W 99.9(4) . .
O15 Ag2 O17 81.8(4) . .
O1W Ag2 O17 137.8(2) . .
O15 Ag2 O2 91.2(4) . .
O1W Ag2 O2 131.3(2) . .
O17 Ag2 O2 90.6(2) . .
O15 Ag2 O1 177.0(4) . .
O1W Ag2 O1 82.8(2) . .
O17 Ag2 O1 97.2(2) . .
O2 Ag2 O1 85.89(18) . .
Ag2 O1W H1WA 111.6 . .
Ag2 O1W H1WB 111.5 . .
H1WA O1W H1WB 109.4 . .
O21 N31 O20 122.1(12) . .
O21 N31 O19 119.1(13) . .
O20 N31 O19 117.3(13) . .
N29 O15 Ag2 125.5(11) . .
O15 N29 O13 119.8(16) . .
O15 N29 O14 122.7(17) . .
O13 N29 O14 115.6(15) . .
N30 O17 Ag2 106.1(6) . .
O16 N30 O17 125.0(10) . .
O16 N30 O18 111.7(11) . .
O17 N30 O18 120.1(8) . .
O1 C1 N2 125.5(7) . .
O1 C1 N1 125.8(7) . .
N2 C1 N1 108.7(6) . .
N3 C2 N1 112.5(6) . .
N3 C2 C37 111.8(7) . .
N1 C2 C37 112.5(6) . .
N3 C2 C3 102.7(5) . .
N1 C2 C3 102.0(6) . .
C37 C2 C3 114.7(6) . .
N2 C3 N4 113.4(6) . .
N2 C3 C38 111.1(5) . .
N4 C3 C38 111.0(5) . .
N2 C3 C2 102.5(5) . .
N4 C3 C2 102.5(5) . .
C38 C3 C2 115.9(6) . .
O7 C4 N4 124.9(7) . .
O7 C4 N3 126.1(6) . .
N4 C4 N3 109.0(6) . .
N5 C5 N2 115.7(6) . .
N5 C5 H5A 108.4 . .
N2 C5 H5A 108.4 . .
N5 C5 H5B 108.4 . .
N2 C5 H5B 108.4 . .
H5A C5 H5B 107.4 . .
N7 C6 N4 112.7(5) . .
N7 C6 H6A 109.0 . .
N4 C6 H6A 109.0 . .
N7 C6 H6B 109.0 . .
N4 C6 H6B 109.0 . .
H6A C6 H6B 107.8 . .
O6 C7 N6 128.5(7) . .
O6 C7 N5 123.9(7) . .
N6 C7 N5 107.6(6) . .
N5 C8 N7 113.7(6) . .
N5 C8 C9 104.5(5) . .
N7 C8 C9 103.1(6) . .
N5 C8 H8 111.7 . .
N7 C8 H8 111.7 . .
C9 C8 H8 111.7 . .
N8 C9 N6 114.9(6) . .
N8 C9 C8 104.1(5) . .
N6 C9 C8 102.7(6) . .
N8 C9 H9 111.5 . .
N6 C9 H9 111.5 . .
C8 C9 H9 111.5 . .
O8 C10 N8 126.2(6) . .
O8 C10 N7 126.0(6) . .
N8 C10 N7 107.8(6) . .
N9 C11 N6 114.1(6) . .
N9 C11 H11A 108.7 . .
N6 C11 H11A 108.7 . .
N9 C11 H11B 108.7 . .
N6 C11 H11B 108.7 . .
H11A C11 H11B 107.6 . .
N8 C12 N11 112.6(5) . .
N8 C12 H12A 109.1 . .
N11 C12 H12A 109.1 . .
N8 C12 H12B 109.1 . .
N11 C12 H12B 109.1 . .
H12A C12 H12B 107.8 . .
O3 C13 N10 125.7(6) . .
O3 C13 N9 124.3(7) . .
N10 C13 N9 109.9(6) . .
N11 C14 N9 115.4(6) . .
N11 C14 C15 102.9(6) . .
N9 C14 C15 104.5(6) . .
N11 C14 H14 111.2 . .
N9 C14 H14 111.2 . .
C15 C14 H14 111.2 . .
N10 C15 N12 114.4(6) . .
N10 C15 C14 102.6(6) . .
N12 C15 C14 103.1(6) . .
N10 C15 H15 112.0 . .
N12 C15 H15 112.0 . .
C14 C15 H15 112.0 . .
O9 C16 N11 124.6(7) . .
O9 C16 N12 126.2(8) . .
N11 C16 N12 109.2(7) . .
N10 C17 N13 114.5(6) . .
N10 C17 H17A 108.6 . .
N13 C17 H17A 108.6 . .
N10 C17 H17B 108.6 . .
N13 C17 H17B 108.6 . .
H17A C17 H17B 107.6 . .
N12 C18 N15 115.0(6) . .
N12 C18 H18A 108.5 . .
N15 C18 H18A 108.5 . .
N12 C18 H18B 108.5 . .
N15 C18 H18B 108.5 . .
H18A C18 H18B 107.5 . .
O4 C19 N14 125.3(7) . .
O4 C19 N13 125.7(7) . .
N14 C19 N13 109.0(6) . .
N15 C20 N13 113.0(6) . .
N15 C20 C39 111.7(6) . .
N13 C20 C39 111.7(6) . .
N15 C20 C21 102.1(6) . .
N13 C20 C21 102.2(6) . .
C39 C20 C21 115.6(7) . .
N14 C21 N16 113.4(6) . .
N14 C21 C40 110.9(7) . .
N16 C21 C40 111.4(6) . .
N14 C21 C20 102.6(6) . .
N16 C21 C20 102.4(6) . .
C40 C21 C20 115.7(7) . .
O10 C22 N16 125.4(8) . .
O10 C22 N15 125.2(8) . .
N16 C22 N15 109.3(6) . .
N14 C23 N17 114.8(6) . .
N14 C23 H23A 108.6 . .
N17 C23 H23A 108.6 . .
N14 C23 H23B 108.6 . .
N17 C23 H23B 108.6 . .
H23A C23 H23B 107.5 . .
N19 C24 N16 114.1(6) . .
N19 C24 H24A 108.7 . .
N16 C24 H24A 108.7 . .
N19 C24 H24B 108.7 . .
N16 C24 H24B 108.7 . .
H24A C24 H24B 107.6 . .
O5 C25 N18 126.8(6) . .
O5 C25 N17 124.5(6) . .
N18 C25 N17 108.6(6) . .
N19 C26 N17 113.5(7) . .
N19 C26 C27 104.2(6) . .
N17 C26 C27 102.9(5) . .
N19 C26 H26 111.9 . .
N17 C26 H26 111.9 . .
C27 C26 H26 111.9 . .
N20 C27 N18 114.2(6) . .
N20 C27 C26 103.3(6) . .
N18 C27 C26 103.5(6) . .
N20 C27 H27 111.8 . .
N18 C27 H27 111.8 . .
C26 C27 H27 111.8 . .
O11 C28 N19 125.5(8) . .
O11 C28 N20 127.1(7) . .
N19 C28 N20 107.4(7) . .
N21 C29 N18 114.2(6) . .
N21 C29 H29A 108.7 . .
N18 C29 H29A 108.7 . .
N21 C29 H29B 108.7 . .
N18 C29 H29B 108.7 . .
H29A C29 H29B 107.6 . .
N20 C30 N23 113.8(6) . .
N20 C30 H30A 108.8 . .
N23 C30 H30A 108.8 . .
N20 C30 H30B 108.8 . .
N23 C30 H30B 108.8 . .
H30A C30 H30B 107.7 . .
O2 C31 N21 126.8(7) . .
O2 C31 N22 125.2(7) . .
N21 C31 N22 108.0(6) . .
N21 C32 N23 115.4(5) . .
N21 C32 C33 103.2(5) . .
N23 C32 C33 103.8(5) . .
N21 C32 H32 111.3 . .
N23 C32 H32 111.3 . .
C33 C32 H32 111.3 . .
N22 C33 N24 114.4(5) . .
N22 C33 C32 103.9(5) . .
N24 C33 C32 103.2(5) . .
N22 C33 H33 111.6 . .
N24 C33 H33 111.6 . .
C32 C33 H33 111.6 . .
O12 C34 N23 126.2(7) . .
O12 C34 N24 124.8(7) . .
N23 C34 N24 109.0(6) . .
N1 C35 N22 112.6(6) . .
N1 C35 H35A 109.1 . .
N22 C35 H35A 109.1 . .
N1 C35 H35B 109.1 . .
N22 C35 H35B 109.1 . .
H35A C35 H35B 107.8 . .
N24 C36 N3 115.4(6) . .
N24 C36 H36A 108.4 . .
N3 C36 H36A 108.4 . .
N24 C36 H36B 108.4 . .
N3 C36 H36B 108.4 . .
H36A C36 H36B 107.5 . .
C2 C37 H37A 109.5 . .
C2 C37 H37B 109.5 . .
H37A C37 H37B 109.5 . .
C2 C37 H37C 109.5 . .
H37A C37 H37C 109.5 . .
H37B C37 H37C 109.5 . .
C3 C38 H38A 109.5 . .
C3 C38 H38B 109.5 . .
H38A C38 H38B 109.5 . .
C3 C38 H38C 109.5 . .
H38A C38 H38C 109.5 . .
H38B C38 H38C 109.5 . .
C20 C39 H39A 109.5 . .
C20 C39 H39B 109.5 . .
H39A C39 H39B 109.5 . .
C20 C39 H39C 109.5 . .
H39A C39 H39C 109.5 . .
H39B C39 H39C 109.5 . .
C21 C40 H40A 109.5 . .
C21 C40 H40B 109.5 . .
H40A C40 H40B 109.5 . .
C21 C40 H40C 109.5 . .
H40A C40 H40C 109.5 . .
H40B C40 H40C 109.5 . .
C1 N1 C35 120.9(6) . .
C1 N1 C2 112.5(6) . .
C35 N1 C2 124.1(7) . .
C1 N2 C5 121.6(6) . .
C1 N2 C3 113.2(6) . .
C5 N2 C3 124.9(6) . .
C4 N3 C2 113.0(6) . .
C4 N3 C36 119.9(6) . .
C2 N3 C36 126.8(6) . .
C4 N4 C6 118.7(5) . .
C4 N4 C3 112.0(6) . .
C6 N4 C3 126.8(5) . .
C7 N5 C5 122.6(6) . .
C7 N5 C8 111.1(6) . .
C5 N5 C8 123.2(6) . .
C7 N6 C11 123.0(6) . .
C7 N6 C9 112.7(6) . .
C11 N6 C9 121.5(6) . .
C10 N7 C6 123.2(6) . .
C10 N7 C8 111.7(6) . .
C6 N7 C8 121.7(6) . .
C10 N8 C9 112.7(6) . .
C10 N8 C12 121.9(6) . .
C9 N8 C12 122.4(6) . .
C13 N9 C11 122.1(6) . .
C13 N9 C14 109.9(6) . .
C11 N9 C14 125.2(6) . .
C13 N10 C15 112.7(6) . .
C13 N10 C17 123.0(6) . .
C15 N10 C17 122.1(6) . .
C16 N11 C14 112.7(7) . .
C16 N11 C12 121.9(6) . .
C14 N11 C12 125.4(7) . .
C16 N12 C18 124.0(7) . .
C16 N12 C15 111.9(7) . .
C18 N12 C15 123.9(6) . .
C19 N13 C20 113.4(7) . .
C19 N13 C17 120.9(6) . .
C20 N13 C17 125.4(6) . .
C19 N14 C23 119.7(6) . .
C19 N14 C21 112.9(6) . .
C23 N14 C21 127.2(6) . .
C22 N15 C20 113.7(7) . .
C22 N15 C18 120.8(6) . .
C20 N15 C18 124.5(6) . .
C22 N16 C24 122.7(7) . .
C22 N16 C21 112.5(7) . .
C24 N16 C21 124.7(7) . .
C25 N17 C26 112.1(6) . .
C25 N17 C23 124.1(6) . .
C26 N17 C23 123.2(6) . .
C25 N18 C29 122.0(6) . .
C25 N18 C27 111.2(5) . .
C29 N18 C27 120.0(6) . .
C28 N19 C24 120.1(7) . .
C28 N19 C26 111.4(7) . .
C24 N19 C26 122.2(6) . .
C28 N20 C30 122.6(7) . .
C28 N20 C27 112.1(6) . .
C30 N20 C27 125.2(7) . .
C31 N21 C29 122.3(6) . .
C31 N21 C32 113.0(6) . .
C29 N21 C32 123.9(6) . .
C31 N22 C33 111.6(5) . .
C31 N22 C35 125.0(6) . .
C33 N22 C35 123.0(6) . .
C34 N23 C30 122.9(6) . .
C34 N23 C32 111.8(5) . .
C30 N23 C32 123.8(6) . .
C34 N24 C36 122.0(6) . .
C34 N24 C33 111.7(5) . .
C36 N24 C33 124.2(6) . .
C1 O1 Ag2 146.0(5) . .
C31 O2 Ag2 145.2(5) . .
N25 C41 C42 121.7(7) . .
N25 C41 H41 119.2 . .
C42 C41 H41 119.2 . .
C43 C42 C41 118.9(7) . .
C43 C42 H42 120.5 . .
C41 C42 H42 120.5 . .
C44 C43 C42 118.7(8) . .
C44 C43 H43 120.6 . .
C42 C43 H43 120.6 . .
C43 C44 C45 119.6(8) . .
C43 C44 H44 120.2 . .
C45 C44 H44 120.2 . .
N25 C45 C44 122.3(7) . .
N25 C45 C46 117.4(7) . .
C44 C45 C46 120.3(7) . .
N27 C46 C45 110.8(6) . .
N27 C46 H46A 109.5 . .
C45 C46 H46A 109.5 . .
N27 C46 H46B 109.5 . .
C45 C46 H46B 109.5 . .
H46A C46 H46B 108.1 . .
N27 C47 C48 105.1(8) . .
N27 C47 H47A 110.7 . .
C48 C47 H47A 110.7 . .
N27 C47 H47B 110.7 . .
C48 C47 H47B 110.7 . .
H47A C47 H47B 108.8 . .
C49 C48 C47 108.7(9) . .
C49 C48 H48A 109.9 . .
C47 C48 H48A 109.9 . .
C49 C48 H48B 110.0 . .
C47 C48 H48B 110.0 . .
H48A C48 H48B 108.3 . .
C48 C49 C50 114.4(10) . .
C48 C49 H49A 108.7 . .
C50 C49 H49A 108.7 . .
C48 C49 H49B 108.7 . .
C50 C49 H49B 108.7 . .
H49A C49 H49B 107.6 . .
C51 C50 C49 115.3(10) . .
C51 C50 H50A 108.5 . .
C49 C50 H50A 108.5 . .
C51 C50 H50B 108.5 . .
C49 C50 H50B 108.5 . .
H50A C50 H50B 107.5 . .
C50 C51 C52 115.6(10) . .
C50 C51 H51A 108.4 . .
C52 C51 H51A 108.4 . .
C50 C51 H51B 108.4 . .
C52 C51 H51B 108.4 . .
H51A C51 H51B 107.4 . .
N28 C52 C51 108.1(8) . .
N28 C52 H52A 110.1 . .
C51 C52 H52A 110.1 . .
N28 C52 H52B 110.1 . .
C51 C52 H52B 110.1 . .
H52A C52 H52B 108.4 . .
C54 C53 N28 108.8(5) . .
C54 C53 H53A 109.9 . .
N28 C53 H53A 109.9 . .
C54 C53 H53B 109.9 . .
N28 C53 H53B 109.9 . .
H53A C53 H53B 108.3 . .
N26 C54 C55 122.4(7) . .
N26 C54 C53 117.7(7) . .
C55 C54 C53 119.9(7) . .
C54 C55 C56 118.8(9) . .
C54 C55 H55 120.6 . .
C56 C55 H55 120.6 . .
C57 C56 C55 119.3(9) . .
C57 C56 H56 120.3 . .
C55 C56 H56 120.3 . .
C56 C57 C58 118.0(8) . .
C56 C57 H57 121.0 . .
C58 C57 H57 121.0 . .
N26 C58 C57 123.3(9) . .
N26 C58 H58 118.4 . .
C57 C58 H58 118.4 . .
C45 N25 C41 118.7(7) . .
C45 N25 Ag1 125.8(5) . .
C41 N25 Ag1 115.4(5) . .
C58 N26 C54 118.1(7) . .
C58 N26 Ag1 116.6(6) . 1_655
C54 N26 Ag1 125.1(5) . 1_655
C46 N27 C47 111.1(6) . .
C46 N27 H27A 109.4 . .
C47 N27 H27A 109.4 . .
C46 N27 H27B 109.4 . .
C47 N27 H27B 109.4 . .
H27A N27 H27B 108.0 . .
C52 N28 C53 113.6(6) . .
C52 N28 H28A 108.9 . .
C53 N28 H28A 108.9 . .
C52 N28 H28B 108.9 . .
C53 N28 H28B 108.9 . .
H28A N28 H28B 107.7 . .
O5W O6W O5W 78.1(13) . 2_865
O6W O5W O6W 101.9(13) . 2_865
O6W O5W O2W 139.3(14) . .
O6W O5W O2W 115.3(14) 2_865 .
O6W O5W O5W 55.2(12) . 2_865
O6W O5W O5W 46.7(9) 2_865 2_865
O2W O5W O5W 157.3(17) . 2_865

loop_
_geom_bond_atom_site_label_1
_geom_bond_atom_site_label_2
_geom_bond_distance
_geom_bond_site_symmetry_2
Ag1 N26 2.202(7) 1_455
Ag1 N25 2.214(6) .
Ag2 O15 2.354(14) .
Ag2 O1W 2.363(8) .
Ag2 O17 2.376(7) .
Ag2 O2 2.476(6) .
Ag2 O1 2.548(6) .
O1W H1WA 0.8500 .
O1W H1WB 0.8500 .
Cl1 Cl1' 1.570(19) .
O19 N31 1.247(9) .
O20 N31 1.247(9) .
O21 N31 1.229(9) .
O13 N29 1.31(2) .
O14 N29 1.356(19) .
O15 N29 1.25(2) .
O16 N30 1.190(12) .
O17 N30 1.234(13) .
O18 N30 1.356(14) .
C1 O1 1.221(9) .
C1 N2 1.361(9) .
C1 N1 1.378(11) .
C2 N3 1.442(9) .
C2 N1 1.469(10) .
C2 C37 1.518(11) .
C2 C3 1.592(10) .
C3 N2 1.463(9) .
C3 N4 1.467(9) .
C3 C38 1.524(9) .
C4 O7 1.240(8) .
C4 N4 1.369(9) .
C4 N3 1.377(10) .
C5 N5 1.430(10) .
C5 N2 1.460(10) .
C5 H5A 0.9700 .
C5 H5B 0.9700 .
C6 N7 1.431(9) .
C6 N4 1.450(8) .
C6 H6A 0.9700 .
C6 H6B 0.9700 .
C7 O6 1.228(9) .
C7 N6 1.354(11) .
C7 N5 1.403(10) .
C8 N5 1.446(9) .
C8 N7 1.457(8) .
C8 C9 1.540(10) .
C8 H8 0.9800 .
C9 N8 1.428(10) .
C9 N6 1.460(8) .
C9 H9 0.9800 .
C10 O8 1.223(8) .
C10 N8 1.374(9) .
C10 N7 1.375(9) .
C11 N9 1.430(11) .
C11 N6 1.446(10) .
C11 H11A 0.9700 .
C11 H11B 0.9700 .
C12 N8 1.460(10) .
C12 N11 1.462(11) .
C12 H12A 0.9700 .
C12 H12B 0.9700 .
C13 O3 1.239(9) .
C13 N10 1.356(10) .
C13 N9 1.380(9) .
C14 N11 1.448(9) .
C14 N9 1.454(10) .
C14 C15 1.561(12) .
C14 H14 0.9800 .
C15 N10 1.440(9) .
C15 N12 1.459(10) .
C15 H15 0.9800 .
C16 O9 1.238(10) .
C16 N11 1.358(12) .
C16 N12 1.360(11) .
C17 N10 1.443(10) .
C17 N13 1.464(11) .
C17 H17A 0.9700 .
C17 H17B 0.9700 .
C18 N12 1.421(12) .
C18 N15 1.463(12) .
C18 H18A 0.9700 .
C18 H18B 0.9700 .
C19 O4 1.222(9) .
C19 N14 1.369(10) .
C19 N13 1.372(10) .
C20 N15 1.455(10) .
C20 N13 1.459(9) .
C20 C39 1.527(9) .
C20 C21 1.605(12) .
C21 N14 1.464(9) .
C21 N16 1.479(9) .
C21 C40 1.520(10) .
C22 O10 1.229(10) .
C22 N16 1.362(12) .
C22 N15 1.369(11) .
C23 N14 1.436(10) .
C23 N17 1.462(9) .
C23 H23A 0.9700 .
C23 H23B 0.9700 .
C24 N19 1.430(10) .
C24 N16 1.451(11) .
C24 H24A 0.9700 .
C24 H24B 0.9700 .
C25 O5 1.234(9) .
C25 N18 1.359(9) .
C25 N17 1.374(9) .
C26 N19 1.444(11) .
C26 N17 1.460(9) .
C26 C27 1.540(10) .
C26 H26 0.9800 .
C27 N20 1.441(11) .
C27 N18 1.466(9) .
C27 H27 0.9800 .
C28 O11 1.225(11) .
C28 N19 1.379(10) .
C28 N20 1.398(12) .
C29 N21 1.430(10) .
C29 N18 1.460(9) .
C29 H29A 0.9700 .
C29 H29B 0.9700 .
C30 N20 1.436(10) .
C30 N23 1.447(9) .
C30 H30A 0.9700 .
C30 H30B 0.9700 .
C31 O2 1.220(9) .
C31 N21 1.358(9) .
C31 N22 1.384(10) .
C32 N21 1.447(9) .
C32 N23 1.459(9) .
C32 C33 1.540(9) .
C32 H32 0.9800 .
C33 N22 1.452(9) .
C33 N24 1.453(8) .
C33 H33 0.9800 .
C34 O12 1.231(9) .
C34 N23 1.352(10) .
C34 N24 1.378(9) .
C35 N1 1.458(9) .
C35 N22 1.461(9) .
C35 H35A 0.9700 .
C35 H35B 0.9700 .
C36 N24 1.438(9) .
C36 N3 1.446(9) .
C36 H36A 0.9700 .
C36 H36B 0.9700 .
C37 H37A 0.9600 .
C37 H37B 0.9600 .
C37 H37C 0.9600 .
C38 H38A 0.9600 .
C38 H38B 0.9600 .
C38 H38C 0.9600 .
C39 H39A 0.9600 .
C39 H39B 0.9600 .
C39 H39C 0.9600 .
C40 H40A 0.9600 .
C40 H40B 0.9600 .
C40 H40C 0.9600 .
C41 N25 1.361(10) .
C41 C42 1.395(13) .
C41 H41 0.9300 .
C42 C43 1.383(13) .
C42 H42 0.9300 .
C43 C44 1.380(13) .
C43 H43 0.9300 .
C44 C45 1.389(12) .
C44 H44 0.9300 .
C45 N25 1.326(10) .
C45 C46 1.517(10) .
C46 N27 1.495(9) .
C46 H46A 0.9700 .
C46 H46B 0.9700 .
C47 N27 1.512(11) .
C47 C48 1.547(13) .
C47 H47A 0.9700 .
C47 H47B 0.9700 .
C48 C49 1.497(16) .
C48 H48A 0.9700 .
C48 H48B 0.9700 .
C49 C50 1.525(17) .
C49 H49A 0.9700 .
C49 H49B 0.9700 .
C50 C51 1.392(16) .
C50 H50A 0.9700 .
C50 H50B 0.9700 .
C51 C52 1.523(12) .
C51 H51A 0.9700 .
C51 H51B 0.9700 .
C52 N28 1.487(10) .
C52 H52A 0.9700 .
C52 H52B 0.9700 .
C53 C54 1.492(10) .
C53 N28 1.503(9) .
C53 H53A 0.9700 .
C53 H53B 0.9700 .
C54 N26 1.360(11) .
C54 C55 1.372(12) .
C55 C56 1.409(13) .
C55 H55 0.9300 .
C56 C57 1.371(17) .
C56 H56 0.9300 .
C57 C58 1.406(15) .
C57 H57 0.9300 .
C58 N26 1.329(10) .
C58 H58 0.9300 .
N26 Ag1 2.202(7) 1_655
N27 H27A 0.9000 .
N27 H27B 0.9000 .
N28 H28A 0.9000 .
N28 H28B 0.9000 .
O6W O5W 1.24(2) .
O6W O5W 1.39(2) 2_865
O5W O6W 1.39(2) 2_865
O5W O2W 1.65(3) .
O5W O5W 1.66(3) 2_865

loop_
_geom_torsion_atom_site_label_1
_geom_torsion_atom_site_label_2
_geom_torsion_atom_site_label_3
_geom_torsion_atom_site_label_4
_geom_torsion
_geom_torsion_site_symmetry_1
_geom_torsion_site_symmetry_4
O1W Ag2 O15 N29 90.3(15) . .
O17 Ag2 O15 N29 -132.4(16) . .
O2 Ag2 O15 N29 -42.0(15) . .
O1 Ag2 O15 N29 -60(8) . .
Ag2 O15 N29 O13 155.0(13) . .
Ag2 O15 N29 O14 -8(3) . .
O15 Ag2 O17 N30 -108.0(8) . .
O1W Ag2 O17 N30 -12.3(9) . .
O2 Ag2 O17 N30 160.8(7) . .
O1 Ag2 O17 N30 74.9(7) . .
Ag2 O17 N30 O16 16.9(16) . .
Ag2 O17 N30 O18 175.2(10) . .
N3 C2 C3 N2 125.8(6) . .
N1 C2 C3 N2 9.2(7) . .
C37 C2 C3 N2 -112.7(7) . .
N3 C2 C3 N4 8.1(7) . .
N1 C2 C3 N4 -108.6(6) . .
C37 C2 C3 N4 129.5(6) . .
N3 C2 C3 C38 -113.0(6) . .
N1 C2 C3 C38 130.4(6) . .
C37 C2 C3 C38 8.5(9) . .
N5 C8 C9 N8 -124.1(5) . .
N7 C8 C9 N8 -5.0(6) . .
N5 C8 C9 N6 -4.0(6) . .
N7 C8 C9 N6 115.1(5) . .
N11 C14 C15 N10 123.4(6) . .
N9 C14 C15 N10 2.5(7) . .
N11 C14 C15 N12 4.4(6) . .
N9 C14 C15 N12 -116.5(6) . .
N15 C20 C21 N14 115.6(6) . .
N13 C20 C21 N14 -1.4(6) . .
C39 C20 C21 N14 -122.9(6) . .
N15 C20 C21 N16 -2.1(6) . .
N13 C20 C21 N16 -119.2(6) . .
C39 C20 C21 N16 119.3(7) . .
N15 C20 C21 C40 -123.5(7) . .
N13 C20 C21 C40 119.4(7) . .
C39 C20 C21 C40 -2.1(9) . .
N19 C26 C27 N20 -10.5(7) . .
N17 C26 C27 N20 -129.1(6) . .
N19 C26 C27 N18 108.8(7) . .
N17 C26 C27 N18 -9.9(8) . .
N21 C32 C33 N22 1.9(6) . .
N23 C32 C33 N22 122.7(5) . .
N21 C32 C33 N24 -117.7(6) . .
N23 C32 C33 N24 3.1(6) . .
O1 C1 N1 C35 -10.3(12) . .
N2 C1 N1 C35 169.5(6) . .
O1 C1 N1 C2 -173.2(7) . .
N2 C1 N1 C2 6.6(9) . .
N22 C35 N1 C1 105.1(8) . .
N22 C35 N1 C2 -94.1(9) . .
N3 C2 N1 C1 -119.3(7) . .
C37 C2 N1 C1 113.4(7) . .
C3 C2 N1 C1 -10.0(8) . .
N3 C2 N1 C35 78.5(8) . .
C37 C2 N1 C35 -48.8(9) . .
C3 C2 N1 C35 -172.2(6) . .
O1 C1 N2 C5 -6.5(12) . .
N1 C1 N2 C5 173.7(6) . .
O1 C1 N2 C3 -179.9(7) . .
N1 C1 N2 C3 0.3(9) . .
N5 C5 N2 C1 -92.8(8) . .
N5 C5 N2 C3 79.8(8) . .
N4 C3 N2 C1 103.5(7) . .
C38 C3 N2 C1 -130.7(7) . .
C2 C3 N2 C1 -6.3(8) . .
N4 C3 N2 C5 -69.6(8) . .
C38 C3 N2 C5 56.2(9) . .
C2 C3 N2 C5 -179.4(6) . .
O7 C4 N3 C2 177.6(7) . .
N4 C4 N3 C2 0.3(8) . .
O7 C4 N3 C36 -8.2(11) . .
N4 C4 N3 C36 174.5(6) . .
N1 C2 N3 C4 103.4(7) . .
C37 C2 N3 C4 -128.8(7) . .
C3 C2 N3 C4 -5.5(8) . .
N1 C2 N3 C36 -70.3(9) . .
C37 C2 N3 C36 57.5(9) . .
C3 C2 N3 C36 -179.2(7) . .
N24 C36 N3 C4 -90.1(8) . .
N24 C36 N3 C2 83.3(9) . .
O7 C4 N4 C6 -8.2(10) . .
N3 C4 N4 C6 169.2(6) . .
O7 C4 N4 C3 -171.6(7) . .
N3 C4 N4 C3 5.7(8) . .
N7 C6 N4 C4 108.6(7) . .
N7 C6 N4 C3 -90.7(8) . .
N2 C3 N4 C4 -118.4(6) . .
C38 C3 N4 C4 115.7(6) . .
C2 C3 N4 C4 -8.6(7) . .
N2 C3 N4 C6 79.8(8) . .
C38 C3 N4 C6 -46.1(9) . .
C2 C3 N4 C6 -170.4(6) . .
O6 C7 N5 C5 -10.0(11) . .
N6 C7 N5 C5 170.6(6) . .
O6 C7 N5 C8 -170.8(6) . .
N6 C7 N5 C8 9.8(7) . .
N2 C5 N5 C7 112.5(7) . .
N2 C5 N5 C8 -89.0(8) . .
N7 C8 N5 C7 -114.9(7) . .
C9 C8 N5 C7 -3.2(7) . .
N7 C8 N5 C5 84.5(8) . .
C9 C8 N5 C5 -163.9(6) . .
O6 C7 N6 C11 6.3(11) . .
N5 C7 N6 C11 -174.2(6) . .
O6 C7 N6 C9 167.8(7) . .
N5 C7 N6 C9 -12.8(7) . .
N9 C11 N6 C7 -120.0(7) . .
N9 C11 N6 C9 80.2(8) . .
N8 C9 N6 C7 122.8(6) . .
C8 C9 N6 C7 10.5(7) . .
N8 C9 N6 C11 -75.4(8) . .
C8 C9 N6 C11 172.2(6) . .
O8 C10 N7 C6 13.6(10) . .
N8 C10 N7 C6 -167.4(5) . .
O8 C10 N7 C8 172.9(6) . .
N8 C10 N7 C8 -8.1(7) . .
N4 C6 N7 C10 -118.5(6) . .
N4 C6 N7 C8 84.2(7) . .
N5 C8 N7 C10 120.6(6) . .
C9 C8 N7 C10 8.1(7) . .
N5 C8 N7 C6 -79.7(8) . .
C9 C8 N7 C6 167.8(5) . .
O8 C10 N8 C9 -176.5(6) . .
N7 C10 N8 C9 4.5(7) . .
O8 C10 N8 C12 -15.6(10) . .
N7 C10 N8 C12 165.4(6) . .
N6 C9 N8 C10 -111.0(7) . .
C8 C9 N8 C10 0.6(7) . .
N6 C9 N8 C12 88.2(8) . .
C8 C9 N8 C12 -160.3(6) . .
N11 C12 N8 C10 109.0(7) . .
N11 C12 N8 C9 -91.9(8) . .
O3 C13 N9 C11 -10.3(11) . .
N10 C13 N9 C11 168.5(6) . .
O3 C13 N9 C14 -172.3(6) . .
N10 C13 N9 C14 6.6(8) . .
N6 C11 N9 C13 109.4(7) . .
N6 C11 N9 C14 -91.5(8) . .
N11 C14 N9 C13 -117.7(7) . .
C15 C14 N9 C13 -5.5(7) . .
N11 C14 N9 C11 81.1(9) . .
C15 C14 N9 C11 -166.8(6) . .
O3 C13 N10 C15 173.9(7) . .
N9 C13 N10 C15 -4.9(8) . .
O3 C13 N10 C17 10.6(11) . .
N9 C13 N10 C17 -168.2(6) . .
N12 C15 N10 C13 112.1(7) . .
C14 C15 N10 C13 1.3(7) . .
N12 C15 N10 C17 -84.4(8) . .
C14 C15 N10 C17 164.7(6) . .
N13 C17 N10 C13 -102.7(8) . .
N13 C17 N10 C15 95.6(8) . .
O9 C16 N11 C14 179.9(7) . .
N12 C16 N11 C14 0.8(8) . .
O9 C16 N11 C12 -0.8(11) . .
N12 C16 N11 C12 -179.9(6) . .
N9 C14 N11 C16 109.8(8) . .
C15 C14 N11 C16 -3.3(7) . .
N9 C14 N11 C12 -69.5(9) . .
C15 C14 N11 C12 177.4(6) . .
N8 C12 N11 C16 -101.3(8) . .
N8 C12 N11 C14 77.8(8) . .
O9 C16 N12 C18 -0.8(11) . .
N11 C16 N12 C18 178.4(6) . .
O9 C16 N12 C15 -176.7(7) . .
N11 C16 N12 C15 2.4(8) . .
N15 C18 N12 C16 105.9(8) . .
N15 C18 N12 C15 -78.7(8) . .
N10 C15 N12 C16 -114.9(7) . .
C14 C15 N12 C16 -4.3(7) . .
N10 C15 N12 C18 69.2(9) . .
C14 C15 N12 C18 179.8(6) . .
O4 C19 N13 C20 -178.8(6) . .
N14 C19 N13 C20 -1.1(8) . .
O4 C19 N13 C17 7.4(10) . .
N14 C19 N13 C17 -174.8(6) . .
N15 C20 N13 C19 -107.4(7) . .
C39 C20 N13 C19 125.7(7) . .
C21 C20 N13 C19 1.6(7) . .
N15 C20 N13 C17 66.0(9) . .
C39 C20 N13 C17 -60.9(10) . .
C21 C20 N13 C17 175.0(6) . .
N10 C17 N13 C19 94.1(8) . .
N10 C17 N13 C20 -78.9(8) . .
O4 C19 N14 C23 3.3(10) . .
N13 C19 N14 C23 -174.4(6) . .
O4 C19 N14 C21 177.8(6) . .
N13 C19 N14 C21 0.0(8) . .
N17 C23 N14 C19 -103.3(7) . .
N17 C23 N14 C21 83.1(8) . .
N16 C21 N14 C19 110.5(7) . .
C40 C21 N14 C19 -123.2(7) . .
C20 C21 N14 C19 0.9(7) . .
N16 C21 N14 C23 -75.5(9) . .
C40 C21 N14 C23 50.7(9) . .
C20 C21 N14 C23 174.9(6) . .
O10 C22 N15 C20 177.6(7) . .
N16 C22 N15 C20 0.0(8) . .
O10 C22 N15 C18 8.7(11) . .
N16 C22 N15 C18 -168.9(6) . .
N13 C20 N15 C22 110.4(7) . .
C39 C20 N15 C22 -122.6(7) . .
C21 C20 N15 C22 1.4(7) . .
N13 C20 N15 C18 -81.3(9) . .
C39 C20 N15 C18 45.7(10) . .
C21 C20 N15 C18 169.8(7) . .
N12 C18 N15 C22 -97.1(8) . .
N12 C18 N15 C20 95.4(8) . .
O10 C22 N16 C24 -1.9(11) . .
N15 C22 N16 C24 175.7(6) . .
O10 C22 N16 C21 -179.2(7) . .
N15 C22 N16 C21 -1.6(8) . .
N19 C24 N16 C22 97.0(9) . .
N19 C24 N16 C21 -86.0(9) . .
N14 C21 N16 C22 -107.4(8) . .
C40 C21 N16 C22 126.6(7) . .
C20 C21 N16 C22 2.3(7) . .
N14 C21 N16 C24 75.3(9) . .
C40 C21 N16 C24 -50.6(10) . .
C20 C21 N16 C24 -174.9(6) . .
O5 C25 N17 C26 -175.9(7) . .
N18 C25 N17 C26 4.5(8) . .
O5 C25 N17 C23 -5.2(11) . .
N18 C25 N17 C23 175.2(6) . .
N19 C26 N17 C25 -108.1(7) . .
C27 C26 N17 C25 3.8(8) . .
N19 C26 N17 C23 81.1(8) . .
C27 C26 N17 C23 -167.0(7) . .
N14 C23 N17 C25 106.9(8) . .
N14 C23 N17 C26 -83.4(9) . .
O5 C25 N18 C29 17.8(11) . .
N17 C25 N18 C29 -162.6(6) . .
O5 C25 N18 C27 168.8(7) . .
N17 C25 N18 C27 -11.6(8) . .
N21 C29 N18 C25 -119.1(7) . .
N21 C29 N18 C27 92.3(8) . .
N20 C27 N18 C25 125.0(7) . .
C26 C27 N18 C25 13.5(8) . .
N20 C27 N18 C29 -83.3(9) . .
C26 C27 N18 C29 165.2(6) . .
O11 C28 N19 C24 17.1(13) . .
N20 C28 N19 C24 -163.8(7) . .
O11 C28 N19 C26 169.7(8) . .
N20 C28 N19 C26 -11.2(9) . .
N16 C24 N19 C28 -121.9(8) . .
N16 C24 N19 C26 88.5(10) . .
N17 C26 N19 C28 124.7(7) . .
C27 C26 N19 C28 13.6(8) . .
N17 C26 N19 C24 -83.3(9) . .
C27 C26 N19 C24 165.5(7) . .
O11 C28 N20 C30 -0.6(13) . .
N19 C28 N20 C30 -179.6(7) . .
O11 C28 N20 C27 -177.2(8) . .
N19 C28 N20 C27 3.7(9) . .
N23 C30 N20 C28 102.3(9) . .
N23 C30 N20 C27 -81.5(10) . .
N18 C27 N20 C28 -107.2(8) . .
C26 C27 N20 C28 4.5(9) . .
N18 C27 N20 C30 76.3(10) . .
C26 C27 N20 C30 -172.1(7) . .
O2 C31 N21 C29 -3.3(11) . .
N22 C31 N21 C29 176.0(6) . .
O2 C31 N21 C32 -173.1(6) . .
N22 C31 N21 C32 6.2(8) . .
N18 C29 N21 C31 108.1(8) . .
N18 C29 N21 C32 -83.2(9) . .
N23 C32 N21 C31 -117.6(6) . .
C33 C32 N21 C31 -5.0(7) . .
N23 C32 N21 C29 72.8(9) . .
C33 C32 N21 C29 -174.7(6) . .
O2 C31 N22 C33 174.6(6) . .
N21 C31 N22 C33 -4.7(7) . .
O2 C31 N22 C35 1.7(11) . .
N21 C31 N22 C35 -177.6(6) . .
N24 C33 N22 C31 113.3(6) . .
C32 C33 N22 C31 1.6(7) . .
N24 C33 N22 C35 -73.6(8) . .
C32 C33 N22 C35 174.7(6) . .
N1 C35 N22 C31 -101.6(8) . .
N1 C35 N22 C33 86.3(9) . .
O12 C34 N23 C30 9.0(11) . .
N24 C34 N23 C30 -171.3(6) . .
O12 C34 N23 C32 175.5(6) . .
N24 C34 N23 C32 -4.8(7) . .
N20 C30 N23 C34 -107.0(8) . .
N20 C30 N23 C32 88.1(9) . .
N21 C32 N23 C34 113.1(6) . .
C33 C32 N23 C34 0.9(7) . .
N21 C32 N23 C30 -80.6(8) . .
C33 C32 N23 C30 167.2(6) . .
O12 C34 N24 C36 -9.4(10) . .
N23 C34 N24 C36 170.8(6) . .
O12 C34 N24 C33 -173.2(6) . .
N23 C34 N24 C33 7.0(8) . .
N3 C36 N24 C34 109.2(7) . .
N3 C36 N24 C33 -89.1(8) . .
N22 C33 N24 C34 -118.3(6) . .
C32 C33 N24 C34 -6.2(7) . .
N22 C33 N24 C36 78.3(8) . .
C32 C33 N24 C36 -169.5(6) . .
N2 C1 O1 Ag2 -179.4(6) . .
N1 C1 O1 Ag2 0.3(15) . .
O15 Ag2 O1 C1 -19(7) . .
O1W Ag2 O1 C1 -169.8(10) . .
O17 Ag2 O1 C1 52.8(10) . .
O2 Ag2 O1 C1 -37.2(10) . .
N21 C31 O2 Ag2 -175.3(5) . .
N22 C31 O2 Ag2 5.5(12) . .
O15 Ag2 O2 C31 -144.2(9) . .
O1W Ag2 O2 C31 111.4(8) . .
O17 Ag2 O2 C31 -62.4(8) . .
O1 Ag2 O2 C31 34.8(8) . .
N25 C41 C42 C43 -2.0(11) . .
C41 C42 C43 C44 0.6(12) . .
C42 C43 C44 C45 1.5(13) . .
C43 C44 C45 N25 -2.3(12) . .
C43 C44 C45 C46 177.0(7) . .
N25 C45 C46 N27 -86.4(8) . .
C44 C45 C46 N27 94.2(8) . .
N27 C47 C48 C49 -167.8(9) . .
C47 C48 C49 C50 168.8(10) . .
C48 C49 C50 C51 65.9(14) . .
C49 C50 C51 C52 165.0(9) . .
C50 C51 C52 N28 178.8(9) . .
N28 C53 C54 N26 -89.4(7) . .
N28 C53 C54 C55 90.1(9) . .
N26 C54 C55 C56 2.8(13) . .
C53 C54 C55 C56 -176.6(8) . .
C54 C55 C56 C57 -2.2(15) . .
C55 C56 C57 C58 0.9(15) . .
C56 C57 C58 N26 0.0(14) . .
C44 C45 N25 C41 0.9(10) . .
C46 C45 N25 C41 -178.4(6) . .
C44 C45 N25 Ag1 177.8(6) . .
C46 C45 N25 Ag1 -1.6(9) . .
C42 C41 N25 C45 1.2(10) . .
C42 C41 N25 Ag1 -175.9(5) . .
N26 Ag1 N25 C45 -39.7(13) 1_455 .
N26 Ag1 N25 C41 137.2(9) 1_455 .
C57 C58 N26 C54 0.6(11) . .
C57 C58 N26 Ag1 -173.6(7) . 1_655
C55 C54 N26 C58 -2.0(11) . .
C53 C54 N26 C58 177.5(6) . .
C55 C54 N26 Ag1 171.6(6) . 1_655
C53 C54 N26 Ag1 -8.9(9) . 1_655
C45 C46 N27 C47 -179.7(7) . .
C48 C47 N27 C46 171.7(7) . .
C51 C52 N28 C53 -177.6(7) . .
C54 C53 N28 C52 -179.3(6) . .
O5W O6W O5W O6W 0.0 2_865 2_865
O5W O6W O5W O2W -156(2) 2_865 .
